data_7108501
loop_
_publ_author_name
'Louis J. Farrugia'
'James H. Gall'
'David D. MacNicol'

_publ_section_title
;
 1,2,4,5-Tetrakis(phenylsulfonyl)benzene: a novel quadruped host with D2
 symmetry having ordered sulfolane and cycloheptanone guests
;
_journal_name_full Chem.Commun.
_journal_page_first 10600
_journal_paper_doi 10.1039/c2cc35647c
_journal_volume 48
_journal_year 2012
_chemical_compound_source 'synthesis as described'
_chemical_formula_moiety 'C30 H22 O8 S4, 2(C7 H12 O)'
_chemical_formula_sum 'C44 H46 O10 S4'
_chemical_formula_weight 863.05
_chemical_name_systematic
;
?
;
_space_group_IT_number 15
_symmetry_cell_setting monoclinic
_symmetry_Int_Tables_number 15
_symmetry_space_group_name_Hall '-I 2yc'
_symmetry_space_group_name_H-M 'I 1 2/c 1'
_atom_sites_solution_hydrogens geom
_atom_sites_solution_primary direct
_atom_sites_solution_secondary difmap
_audit_conform_dict_location ftp://ftp.iucr.org/pub/cif_core.dic
_audit_conform_dict_name cif_core.dic
_audit_conform_dict_version 2.4.2
_audit_creation_date 2012-06-29T11:11:40-00:00
_audit_creation_method 'WinGX routine CIF_UPDATE'
_cell_angle_alpha 90
_cell_angle_beta 102.023(2)
_cell_angle_gamma 90
_cell_formula_units_Z 4
_cell_length_a 19.1198(6)
_cell_length_b 11.6030(4)
_cell_length_c 19.1943(5)
_cell_measurement_reflns_used 9884
_cell_measurement_temperature 100(2)
_cell_measurement_theta_max 31.2255
_cell_measurement_theta_min 2.1697
_cell_measurement_wavelength 0.71073
_cell_volume 4164.8(2)
_computing_cell_refinement 'SAINT V7.68A integration software'
_computing_data_collection 'Bruker APEX2 software'
_computing_data_reduction 'SORTAV (Blessing, 1995)'
_computing_molecular_graphics 'Ortep-3 for Windows (Farrugia, 1997)'
_computing_publication_material 'WinGX publication routines (Farrugia, 1999)'
_computing_structure_refinement 'SHELXL-97 (Sheldrick, 2008)'
_computing_structure_solution 'SIR92 (Giacovazzo et al, 1993)'
_diffrn_ambient_temperature 100(2)
_diffrn_detector 'APEX-II CCD'
_diffrn_measured_fraction_theta_full 0.998
_diffrn_measured_fraction_theta_max 0.998
_diffrn_measurement_device '\k-geometry diffractometer'
_diffrn_measurement_device_type 'Bruker APEX-II'
_diffrn_measurement_method '\f or \w oscillation scans'
_diffrn_orient_matrix_type 'x-axis to radiation source'
_diffrn_radiation_monochromator graphite
_diffrn_radiation_probe x-ray
_diffrn_radiation_type MoK\a
_diffrn_radiation_wavelength 0.71073
_diffrn_reflns_av_R_equivalents 0.0824
_diffrn_reflns_av_unetI/netI 0.057
_diffrn_reflns_limit_h_max 28
_diffrn_reflns_limit_h_min -28
_diffrn_reflns_limit_k_max 17
_diffrn_reflns_limit_k_min -12
_diffrn_reflns_limit_l_max 28
_diffrn_reflns_limit_l_min -28
_diffrn_reflns_number 71078
_diffrn_reflns_reduction_process
;
Scaled and merged with Sortav
R.H. Blessing, (1987) Cryst. Rev. 1, 3-58
R.H. Blessing, (1989) J. Appl. Cryst. 22, 396-397

Data were transformed from standard C2/c setting to I2/c as the beta angle
in the standard setting was close to 130 deg. Many high correlations were
observed in refinement with C2/c, which were absent in I2/c.
;
_diffrn_reflns_theta_full 31.96
_diffrn_reflns_theta_max 31.96
_diffrn_reflns_theta_min 2.06
_diffrn_source 'sealed x-ray tube'
_exptl_absorpt_coefficient_mu 0.287
_exptl_absorpt_correction_T_max 0.746
_exptl_absorpt_correction_T_min 0.682
_exptl_absorpt_correction_type multi-scan
_exptl_absorpt_process_details
;
SADABS-2008/1 - Bruker AXS area detector scaling and absorption correction
;
_exptl_crystal_colour colourless
_exptl_crystal_density_diffrn 1.376
_exptl_crystal_density_method 'not measured'
_exptl_crystal_description plate
_exptl_crystal_F_000 1816
_exptl_crystal_size_max 0.2
_exptl_crystal_size_mid 0.2
_exptl_crystal_size_min 0.05
_refine_diff_density_max 0.592
_refine_diff_density_min -0.41
_refine_diff_density_rms 0.074
_refine_ls_extinction_method none
_refine_ls_goodness_of_fit_ref 1.027
_refine_ls_hydrogen_treatment constr
_refine_ls_matrix_type full
_refine_ls_number_parameters 262
_refine_ls_number_reflns 7196
_refine_ls_number_restraints 0
_refine_ls_restrained_S_all 1.027
_refine_ls_R_factor_all 0.057
_refine_ls_R_factor_gt 0.0396
_refine_ls_shift/su_max 0.002
_refine_ls_shift/su_mean 0
_refine_ls_structure_factor_coef Fsqd
_refine_ls_weighting_details 'calc w=1/[\s^2^(Fo^2^)+(0.0512P)^2^+1.1685P] where P=(Fo^2^+2Fc^2^)/3'
_refine_ls_weighting_scheme calc
_refine_ls_wR_factor_gt 0.0975
_refine_ls_wR_factor_ref 0.1039
_reflns_number_gt 5660
_reflns_number_total 7196
_reflns_threshold_expression >2\s(I)
_cod_data_source_file c2cc35647c.txt
_cod_data_source_block compound_1b
_cod_original_sg_symbol_H-M 'I 2/c'
_cod_database_code 7108501

loop_
_symmetry_equiv_pos_as_xyz
'x, y, z'
'-x, y, -z+1/2'
'x+1/2, y+1/2, z+1/2'
'-x+1/2, y+1/2, -z+1'
'-x, -y, -z'
'x, -y, z-1/2'
'-x+1/2, -y+1/2, -z+1/2'
'x+1/2, -y+1/2, z'

loop_
_atom_site_label
_atom_site_type_symbol
_atom_site_fract_x
_atom_site_fract_y
_atom_site_fract_z
_atom_site_U_iso_or_equiv
_atom_site_adp_type
_atom_site_occupancy
_atom_site_symmetry_multiplicity
_atom_site_calc_flag
_atom_site_refinement_flags
S1 S 0.554879(16) 0.58027(2) 0.837922(15) 0.01302(7) Uani 1 1 d .
S2 S 0.561464(15) 1.03964(2) 0.831932(14) 0.01201(7) Uani 1 1 d .
O11 O 0.50130(5) 0.49156(7) 0.82528(5) 0.01732(18) Uani 1 1 d .
O12 O 0.57771(5) 0.62527(8) 0.90901(5) 0.01964(19) Uani 1 1 d .
O21 O 0.61568(5) 0.99552(8) 0.88956(5) 0.01756(18) Uani 1 1 d .
O22 O 0.58235(5) 1.11851(7) 0.78204(5) 0.01626(17) Uani 1 1 d .
C1 C 0.52255(6) 0.70410(9) 0.78381(6) 0.0121(2) Uani 1 1 d .
C2 C 0.54481(6) 0.80925(9) 0.81649(6) 0.0127(2) Uani 1 1 d .
H2 H 0.5756 0.8093 0.8623 0.015 Uiso 1 1 calc R
C3 C 0.52294(6) 0.91400(9) 0.78355(6) 0.0117(2) Uani 1 1 d .
C111 C 0.63179(7) 0.53235(10) 0.80921(6) 0.0149(2) Uani 1 1 d .
C112 C 0.69274(7) 0.60184(12) 0.82131(7) 0.0215(3) Uani 1 1 d .
H112 H 0.6918 0.6764 0.8416 0.026 Uiso 1 1 calc R
C113 C 0.75485(8) 0.56044(13) 0.80333(8) 0.0262(3) Uani 1 1 d .
H113 H 0.7966 0.607 0.8109 0.031 Uiso 1 1 calc R
C114 C 0.75582(7) 0.45056(13) 0.77421(8) 0.0244(3) Uani 1 1 d .
H114 H 0.7985 0.4221 0.7624 0.029 Uiso 1 1 calc R
C115 C 0.69467(7) 0.38247(12) 0.76230(7) 0.0224(3) Uani 1 1 d .
H115 H 0.6957 0.3078 0.7423 0.027 Uiso 1 1 calc R
C116 C 0.63192(7) 0.42296(11) 0.77951(7) 0.0175(2) Uani 1 1 d .
H116 H 0.59 0.3768 0.7711 0.021 Uiso 1 1 calc R
C211 C 0.49413(6) 1.10244(10) 0.86956(6) 0.0128(2) Uani 1 1 d .
C212 C 0.48449(7) 1.22093(11) 0.86334(7) 0.0183(2) Uani 1 1 d .
H212 H 0.5089 1.2648 0.8341 0.022 Uiso 1 1 calc R
C213 C 0.43854(8) 1.27400(11) 0.90070(8) 0.0224(3) Uani 1 1 d .
H213 H 0.4319 1.3551 0.8977 0.027 Uiso 1 1 calc R
C214 C 0.40217(8) 1.20862(12) 0.94245(7) 0.0218(3) Uani 1 1 d .
H214 H 0.3713 1.2455 0.9684 0.026 Uiso 1 1 calc R
C215 C 0.41067(8) 1.08950(11) 0.94649(7) 0.0217(3) Uani 1 1 d .
H215 H 0.3846 1.0451 0.974 0.026 Uiso 1 1 calc R
C216 C 0.45738(7) 1.03542(11) 0.91020(7) 0.0181(2) Uani 1 1 d .
H216 H 0.464 0.9543 0.9131 0.022 Uiso 1 1 calc R
O31 O 0.89480(7) 0.74526(9) 0.86313(6) 0.0312(2) Uani 1 1 d .
C31 C 0.87899(7) 0.79740(11) 0.91286(7) 0.0202(2) Uani 1 1 d .
C32 C 0.86748(10) 0.73021(12) 0.97728(8) 0.0281(3) Uani 1 1 d .
H32A H 0.9118 0.6863 0.996 0.034 Uiso 1 1 calc R
H32B H 0.8292 0.6731 0.9605 0.034 Uiso 1 1 calc R
C33 C 0.84794(9) 0.79587(13) 1.03945(8) 0.0283(3) Uani 1 1 d .
H33A H 0.8858 0.8534 1.0567 0.034 Uiso 1 1 calc R
H33B H 0.8475 0.7409 1.0788 0.034 Uiso 1 1 calc R
C34 C 0.77557(8) 0.85830(15) 1.02233(8) 0.0292(3) Uani 1 1 d .
H34A H 0.7404 0.8079 0.9915 0.035 Uiso 1 1 calc R
H34B H 0.7589 0.8703 1.0673 0.035 Uiso 1 1 calc R
C35 C 0.77689(7) 0.97415(13) 0.98551(7) 0.0234(3) Uani 1 1 d .
H35A H 0.8125 1.0242 1.0162 0.028 Uiso 1 1 calc R
H35B H 0.7295 1.011 0.9811 0.028 Uiso 1 1 calc R
C36 C 0.79483(8) 0.96840(13) 0.91188(8) 0.0250(3) Uani 1 1 d .
H36A H 0.7882 1.0461 0.8902 0.03 Uiso 1 1 calc R
H36B H 0.7602 0.9162 0.8817 0.03 Uiso 1 1 calc R
C37 C 0.87075(8) 0.92684(12) 0.91053(8) 0.0248(3) Uani 1 1 d .
H37A H 0.8843 0.9561 0.8667 0.03 Uiso 1 1 calc R
H37B H 0.9044 0.9605 0.9518 0.03 Uiso 1 1 calc R

loop_
_atom_site_aniso_label
_atom_site_aniso_U_11
_atom_site_aniso_U_22
_atom_site_aniso_U_33
_atom_site_aniso_U_23
_atom_site_aniso_U_13
_atom_site_aniso_U_12
S1 0.01572(14) 0.01010(13) 0.01382(13) 0.00165(9) 0.00441(10) 0.00226(9)
S2 0.01255(13) 0.01032(13) 0.01327(12) -0.00167(9) 0.00295(9) -0.00091(9)
O11 0.0176(4) 0.0128(4) 0.0235(4) 0.0035(3) 0.0087(3) -0.0001(3)
O12 0.0287(5) 0.0166(4) 0.0129(4) 0.0009(3) 0.0026(3) 0.0058(4)
O21 0.0161(4) 0.0172(4) 0.0173(4) -0.0026(3) -0.0015(3) 0.0004(3)
O22 0.0178(4) 0.0143(4) 0.0183(4) -0.0006(3) 0.0074(3) -0.0029(3)
C1 0.0126(5) 0.0100(5) 0.0142(5) 0.0004(4) 0.0044(4) 0.0013(4)
C2 0.0129(5) 0.0121(5) 0.0130(5) -0.0002(4) 0.0024(4) 0.0014(4)
C3 0.0123(5) 0.0099(5) 0.0130(5) -0.0011(4) 0.0032(4) -0.0001(4)
C111 0.0142(5) 0.0145(5) 0.0163(5) 0.0017(4) 0.0037(4) 0.0027(4)
C112 0.0192(6) 0.0179(6) 0.0275(6) -0.0020(5) 0.0052(5) -0.0009(5)
C113 0.0166(6) 0.0297(7) 0.0328(7) 0.0000(6) 0.0066(5) -0.0028(5)
C114 0.0169(6) 0.0306(7) 0.0271(6) 0.0011(5) 0.0077(5) 0.0062(5)
C115 0.0206(6) 0.0208(6) 0.0264(6) -0.0021(5) 0.0065(5) 0.0069(5)
C116 0.0168(6) 0.0153(5) 0.0208(6) 0.0004(4) 0.0048(4) 0.0019(4)
C211 0.0150(5) 0.0114(5) 0.0125(5) -0.0015(4) 0.0037(4) -0.0002(4)
C212 0.0228(6) 0.0124(5) 0.0222(6) 0.0003(4) 0.0105(5) 0.0003(4)
C213 0.0278(7) 0.0125(5) 0.0298(7) -0.0020(5) 0.0130(6) 0.0026(5)
C214 0.0236(6) 0.0205(6) 0.0242(6) -0.0045(5) 0.0117(5) 0.0013(5)
C215 0.0254(7) 0.0197(6) 0.0236(6) 0.0019(5) 0.0134(5) -0.0004(5)
C216 0.0225(6) 0.0126(5) 0.0216(6) 0.0020(4) 0.0099(5) -0.0004(4)
O31 0.0393(6) 0.0256(5) 0.0344(6) -0.0060(4) 0.0211(5) -0.0024(5)
C31 0.0177(6) 0.0182(6) 0.0264(6) -0.0020(5) 0.0083(5) -0.0018(5)
C32 0.0436(9) 0.0183(6) 0.0240(7) 0.0011(5) 0.0108(6) 0.0033(6)
C33 0.0368(8) 0.0280(7) 0.0207(6) 0.0030(5) 0.0077(6) 0.0056(6)
C34 0.0268(7) 0.0395(9) 0.0234(6) 0.0003(6) 0.0101(6) -0.0020(6)
C35 0.0185(6) 0.0310(7) 0.0196(6) -0.0052(5) 0.0017(5) 0.0058(5)
C36 0.0277(7) 0.0255(7) 0.0228(6) 0.0025(5) 0.0071(5) 0.0067(5)
C37 0.0279(7) 0.0167(6) 0.0343(7) 0.0019(5) 0.0170(6) -0.0013(5)

loop_
_atom_type_symbol
_atom_type_description
_atom_type_scat_dispersion_real
_atom_type_scat_dispersion_imag
_atom_type_scat_source
S S 0.1246 0.1234 'International Tables Vol C Tables 4.2.6.8 and 6.1.1.4'
O O 0.0106 0.006 'International Tables Vol C Tables 4.2.6.8 and 6.1.1.4'
C C 0.0033 0.0016 'International Tables Vol C Tables 4.2.6.8 and 6.1.1.4'
H H 0 0 'International Tables Vol C Tables 4.2.6.8 and 6.1.1.4'

loop_
_geom_angle_atom_site_label_1
_geom_angle_atom_site_label_2
_geom_angle_atom_site_label_3
_geom_angle
_geom_angle_site_symmetry_1
_geom_angle_site_symmetry_3
O11 S1 O12 118.96(6) . .
O11 S1 C111 109.44(6) . .
O12 S1 C111 107.58(6) . .
O11 S1 C1 109.05(5) . .
O12 S1 C1 104.86(5) . .
C111 S1 C1 106.19(5) . .
O22 S2 O21 118.74(6) . .
O22 S2 C211 109.74(5) . .
O21 S2 C211 107.59(5) . .
O22 S2 C3 108.17(5) . .
O21 S2 C3 105.03(5) . .
C211 S2 C3 106.92(5) . .
C2 C1 C1 119.16(7) . 2_656
C2 C1 S1 113.63(8) . .
C1 C1 S1 127.17(4) 2_656 .
C3 C2 C1 121.55(11) . .
C3 C2 H2 119.2 . .
C1 C2 H2 119.2 . .
C2 C3 C3 119.28(7) . 2_656
C2 C3 S2 114.84(9) . .
C3 C3 S2 125.82(4) 2_656 .
C116 C111 C112 121.48(11) . .
C116 C111 S1 119.22(9) . .
C112 C111 S1 119.15(9) . .
C113 C112 C111 119.07(12) . .
C113 C112 H112 120.5 . .
C111 C112 H112 120.5 . .
C112 C113 C114 119.95(13) . .
C112 C113 H113 120 . .
C114 C113 H113 120 . .
C115 C114 C113 120.33(12) . .
C115 C114 H114 119.8 . .
C113 C114 H114 119.8 . .
C114 C115 C116 120.44(13) . .
C114 C115 H115 119.8 . .
C116 C115 H115 119.8 . .
C115 C116 C111 118.73(12) . .
C115 C116 H116 120.6 . .
C111 C116 H116 120.6 . .
C212 C211 C216 121.87(11) . .
C212 C211 S2 118.02(9) . .
C216 C211 S2 119.79(9) . .
C213 C212 C211 118.78(11) . .
C213 C212 H212 120.6 . .
C211 C212 H212 120.6 . .
C212 C213 C214 120.13(12) . .
C212 C213 H213 119.9 . .
C214 C213 H213 119.9 . .
C213 C214 C215 120.48(12) . .
C213 C214 H214 119.8 . .
C215 C214 H214 119.8 . .
C216 C215 C214 119.98(12) . .
C216 C215 H215 120 . .
C214 C215 H215 120 . .
C211 C216 C215 118.71(11) . .
C211 C216 H216 120.6 . .
C215 C216 H216 120.6 . .
O31 C31 C37 120.76(13) . .
O31 C31 C32 119.00(12) . .
C37 C31 C32 120.25(12) . .
C31 C32 C33 118.80(12) . .
C31 C32 H32A 107.6 . .
C33 C32 H32A 107.6 . .
C31 C32 H32B 107.6 . .
C33 C32 H32B 107.6 . .
H32A C32 H32B 107 . .
C32 C33 C34 115.12(13) . .
C32 C33 H33A 108.5 . .
C34 C33 H33A 108.5 . .
C32 C33 H33B 108.5 . .
C34 C33 H33B 108.5 . .
H33A C33 H33B 107.5 . .
C35 C34 C33 114.51(12) . .
C35 C34 H34A 108.6 . .
C33 C34 H34A 108.6 . .
C35 C34 H34B 108.6 . .
C33 C34 H34B 108.6 . .
H34A C34 H34B 107.6 . .
C34 C35 C36 114.89(12) . .
C34 C35 H35A 108.5 . .
C36 C35 H35A 108.5 . .
C34 C35 H35B 108.5 . .
C36 C35 H35B 108.5 . .
H35A C35 H35B 107.5 . .
C35 C36 C37 115.21(12) . .
C35 C36 H36A 108.5 . .
C37 C36 H36A 108.5 . .
C35 C36 H36B 108.5 . .
C37 C36 H36B 108.5 . .
H36A C36 H36B 107.5 . .
C31 C37 C36 113.91(12) . .
C31 C37 H37A 108.8 . .
C36 C37 H37A 108.8 . .
C31 C37 H37B 108.8 . .
C36 C37 H37B 108.8 . .
H37A C37 H37B 107.7 . .

loop_
_geom_bond_atom_site_label_1
_geom_bond_atom_site_label_2
_geom_bond_distance
_geom_bond_site_symmetry_2
S1 O11 1.4368(9) .
S1 O12 1.4411(9) .
S1 C111 1.7644(12) .
S1 C1 1.8050(11) .
S2 O22 1.4399(9) .
S2 O21 1.4431(9) .
S2 C211 1.7599(12) .
S2 C3 1.8015(11) .
C1 C2 1.3972(16) .
C1 C1 1.401(2) 2_656
C2 C3 1.3935(15) .
C2 H2 0.95 .
C3 C3 1.399(2) 2_656
C111 C116 1.3916(17) .
C111 C112 1.3961(18) .
C112 C113 1.3896(19) .
C112 H112 0.95 .
C113 C114 1.394(2) .
C113 H113 0.95 .
C114 C115 1.390(2) .
C114 H114 0.95 .
C115 C116 1.3907(18) .
C115 H115 0.95 .
C116 H116 0.95 .
C211 C212 1.3890(16) .
C211 C216 1.3911(16) .
C212 C213 1.3884(17) .
C212 H212 0.95 .
C213 C214 1.3905(19) .
C213 H213 0.95 .
C214 C215 1.3919(19) .
C214 H214 0.95 .
C215 C216 1.3913(17) .
C215 H215 0.95 .
C216 H216 0.95 .
O31 C31 1.2201(16) .
C31 C37 1.5099(19) .
C31 C32 1.5161(19) .
C32 C33 1.526(2) .
C32 H32A 0.99 .
C32 H32B 0.99 .
C33 C34 1.535(2) .
C33 H33A 0.99 .
C33 H33B 0.99 .
C34 C35 1.521(2) .
C34 H34A 0.99 .
C34 H34B 0.99 .
C35 C36 1.5237(19) .
C35 H35A 0.99 .
C35 H35B 0.99 .
C36 C37 1.535(2) .
C36 H36A 0.99 .
C36 H36B 0.99 .
C37 H37A 0.99 .
C37 H37B 0.99 .

loop_
_geom_torsion_atom_site_label_1
_geom_torsion_atom_site_label_2
_geom_torsion_atom_site_label_3
_geom_torsion_atom_site_label_4
_geom_torsion
_geom_torsion_site_symmetry_1
_geom_torsion_site_symmetry_4
O11 S1 C1 C2 145.12(9) . .
O12 S1 C1 C2 16.69(10) . .
C111 S1 C1 C2 -97.04(9) . .
O11 S1 C1 C1 -32.76(15) . 2_656
O12 S1 C1 C1 -161.19(14) . 2_656
C111 S1 C1 C1 85.08(15) . 2_656
C1 C1 C2 C3 0.3(2) 2_656 .
S1 C1 C2 C3 -177.77(9) . .
C1 C2 C3 C3 0.6(2) . 2_656
C1 C2 C3 S2 -176.57(9) . .
O22 S2 C3 C2 136.61(9) . .
O21 S2 C3 C2 8.87(10) . .
C211 S2 C3 C2 -105.27(9) . .
O22 S2 C3 C3 -40.37(15) . 2_656
O21 S2 C3 C3 -168.11(13) . 2_656
C211 S2 C3 C3 77.75(14) . 2_656
O11 S1 C111 C116 0.33(12) . .
O12 S1 C111 C116 130.90(10) . .
C1 S1 C111 C116 -117.25(10) . .
O11 S1 C111 C112 -175.28(10) . .
O12 S1 C111 C112 -44.71(12) . .
C1 S1 C111 C112 67.14(11) . .
C116 C111 C112 C113 -0.1(2) . .
S1 C111 C112 C113 175.41(11) . .
C111 C112 C113 C114 -0.5(2) . .
C112 C113 C114 C115 0.7(2) . .
C113 C114 C115 C116 -0.2(2) . .
C114 C115 C116 C111 -0.4(2) . .
C112 C111 C116 C115 0.58(19) . .
S1 C111 C116 C115 -174.93(10) . .
O22 S2 C211 C212 -16.97(12) . .
O21 S2 C211 C212 113.55(10) . .
C3 S2 C211 C212 -134.05(10) . .
O22 S2 C211 C216 169.37(10) . .
O21 S2 C211 C216 -60.11(11) . .
C3 S2 C211 C216 52.28(11) . .
C216 C211 C212 C213 2.1(2) . .
S2 C211 C212 C213 -171.42(11) . .
C211 C212 C213 C214 -1.1(2) . .
C212 C213 C214 C215 -0.9(2) . .
C213 C214 C215 C216 1.8(2) . .
C212 C211 C216 C215 -1.1(2) . .
S2 C211 C216 C215 172.28(10) . .
C214 C215 C216 C211 -0.8(2) . .
O31 C31 C32 C33 179.80(15) . .
C37 C31 C32 C33 -0.3(2) . .
C31 C32 C33 C34 64.3(2) . .
C32 C33 C34 C35 -81.01(17) . .
C33 C34 C35 C36 63.85(17) . .
C34 C35 C36 C37 -65.39(17) . .
O31 C31 C37 C36 116.55(15) . .
C32 C31 C37 C36 -63.30(19) . .
C35 C36 C37 C31 82.06(17) . .
